data_7008226
loop_
_publ_author_name
'Bowmaker, Graham A.'
'Assadollahzadeh, Behnam'
'Brodie, Andrew M.'
'Ainscough, Eric W.'
'Freeman, Graham H.'
'Jameson, Geoffrey B.'

_publ_section_title
;
 Structural and spectroscopic studies on mercury(II) tribenzylphosphine
 complexes.
;
_journal_issue 9
_journal_name_full 'Dalton transactions (Cambridge, England : 2003)'
_journal_page_first 1602
_journal_page_last 1612
_journal_paper_doi 10.1039/b419253b
_journal_year 2005
_chemical_formula_sum 'C21 H21 Hg I N O3 P'
_chemical_formula_weight 693.85
_chemical_name_systematic
;
?
;
_space_group_IT_number 19
_symmetry_cell_setting orthorhombic
_symmetry_space_group_name_Hall 'P 2ac 2ab'
_symmetry_space_group_name_H-M 'P 21 21 21'
_atom_sites_solution_hydrogens geom
_atom_sites_solution_primary direct
_atom_sites_solution_secondary difmap
_audit_creation_method SHELXL-97
_cell_angle_alpha 90.00
_cell_angle_beta 90.00
_cell_angle_gamma 90.00
_cell_formula_units_Z 4
_cell_length_a 9.2803(2)
_cell_length_b 10.58000(10)
_cell_length_c 22.5316(5)
_cell_measurement_reflns_used 4194
_cell_measurement_temperature 200(2)
_cell_measurement_theta_max 25.71
_cell_measurement_theta_min 1.81
_cell_volume 2212.28(7)
_computing_cell_refinement 'Siemens SMART (Siemens, 1995)'
_computing_data_collection 'Siemens SMART (Siemens, 1995)'
_computing_data_reduction 'Siemens SAINT (Siemens, 1995)'
_computing_molecular_graphics 'Siemens SHELXTL (Siemens, 1994)'
_computing_publication_material 'SHELXL-97 (Sheldrick, 1997)'
_computing_structure_refinement 'SHELXL-97 (Sheldrick, 1997)'
_computing_structure_solution 'SHELXS-97 (Sheldrick, 1990)'
_diffrn_ambient_temperature 200(2)
_diffrn_measured_fraction_theta_full 0.998
_diffrn_measured_fraction_theta_max 0.998
_diffrn_measurement_device_type 'Siemens SMART'
_diffrn_measurement_method 'Area dectector /w scans'
_diffrn_radiation_monochromator graphite
_diffrn_radiation_source 'fine-focus sealed tube'
_diffrn_radiation_type MoK\a
_diffrn_radiation_wavelength 0.71073
_diffrn_reflns_av_R_equivalents 0.0241
_diffrn_reflns_av_sigmaI/netI 0.0264
_diffrn_reflns_limit_h_max 11
_diffrn_reflns_limit_h_min -11
_diffrn_reflns_limit_k_max 12
_diffrn_reflns_limit_k_min -11
_diffrn_reflns_limit_l_max 24
_diffrn_reflns_limit_l_min -27
_diffrn_reflns_number 12684
_diffrn_reflns_theta_full 25.71
_diffrn_reflns_theta_max 25.71
_diffrn_reflns_theta_min 1.81
_exptl_absorpt_coefficient_mu 8.446
_exptl_absorpt_correction_T_max 0.4855
_exptl_absorpt_correction_T_min 0.1123
_exptl_absorpt_correction_type multi-scan
_exptl_absorpt_process_details 'blessing, Acta Cryst., (1995) A51, 33-38'
_exptl_crystal_colour colourless
_exptl_crystal_density_diffrn 2.083
_exptl_crystal_density_method 'not measured'
_exptl_crystal_description needle
_exptl_crystal_F_000 1304
_exptl_crystal_size_max 0.46
_exptl_crystal_size_mid 0.16
_exptl_crystal_size_min 0.10
_refine_diff_density_max 1.342
_refine_diff_density_min -0.714
_refine_diff_density_rms 0.092
_refine_ls_abs_structure_details 'Flack H D (1983), Acta Cryst. A39, 876-881'
_refine_ls_abs_structure_Flack -0.006(4)
_refine_ls_extinction_coef 0.00075(10)
_refine_ls_extinction_expression Fc^*^=kFc[1+0.001xFc^2^\l^3^/sin(2\q)]^-1/4^
_refine_ls_extinction_method SHELXL
_refine_ls_goodness_of_fit_ref 1.039
_refine_ls_hydrogen_treatment constr
_refine_ls_matrix_type full
_refine_ls_number_parameters 254
_refine_ls_number_reflns 4194
_refine_ls_number_restraints 0
_refine_ls_restrained_S_all 1.039
_refine_ls_R_factor_all 0.0213
_refine_ls_R_factor_gt 0.0204
_refine_ls_shift/su_max 0.049
_refine_ls_shift/su_mean 0.002
_refine_ls_structure_factor_coef Fsqd
_refine_ls_weighting_details 'calc w=1/[\s^2^(Fo^2^)+(0.0316P)^2^+0.0000P] where P=(Fo^2^+2Fc^2^)/3'
_refine_ls_weighting_scheme calc
_refine_ls_wR_factor_gt 0.0481
_refine_ls_wR_factor_ref 0.0484
_reflns_number_gt 4095
_reflns_number_total 4194
_reflns_threshold_expression >2sigma(I)
_cod_data_source_file b419253b.txt
_cod_data_source_block 5_iodide
_cod_original_sg_symbol_H-M P2(1)2(1)2(1)
_cod_database_code 7008226

loop_
_symmetry_equiv_pos_as_xyz
'x, y, z'
'-x+1/2, -y, z+1/2'
'-x, y+1/2, -z+1/2'
'x+1/2, -y+1/2, -z'

loop_
_atom_site_label
_atom_site_type_symbol
_atom_site_fract_x
_atom_site_fract_y
_atom_site_fract_z
_atom_site_U_iso_or_equiv
_atom_site_adp_type
_atom_site_occupancy
_atom_site_symmetry_multiplicity
_atom_site_calc_flag
_atom_site_refinement_flags
_atom_site_disorder_assembly
_atom_site_disorder_group
Hg1 Hg 1.042836(15) 0.636697(14) 0.062849(7) 0.02627(6) Uani 1 1 d . . .
I1 I 1.15231(4) 0.72257(3) 0.161828(14) 0.04296(9) Uani 1 1 d . . .
P1 P 0.92619(11) 0.47770(10) 0.00462(4) 0.0222(2) Uani 1 1 d . . .
O1 O 0.9734(4) 0.8502(3) 0.02597(18) 0.0455(9) Uani 1 1 d . . .
O2 O 0.7924(4) 0.9611(3) -0.00401(17) 0.0453(9) Uani 1 1 d . . .
O3 O 0.7686(4) 0.7594(3) 0.00503(17) 0.0401(8) Uani 1 1 d . . .
N1 N 0.8434(3) 0.8567(3) 0.00935(15) 0.0250(7) Uani 1 1 d . . .
C11 C 0.8842(4) 0.5140(4) -0.07305(18) 0.0291(9) Uani 1 1 d . . .
H11A H 0.8233 0.4451 -0.0891 0.035 Uiso 1 1 calc R . .
H11B H 0.8264 0.5926 -0.0742 0.035 Uiso 1 1 calc R . .
C12 C 1.0113(5) 0.5302(5) -0.11303(18) 0.0313(10) Uani 1 1 d . . .
C13 C 1.0745(6) 0.6489(5) -0.1202(2) 0.0440(12) Uani 1 1 d . . .
H13 H 1.0389 0.7187 -0.0981 0.053 Uiso 1 1 calc R . .
C14 C 1.1889(6) 0.6662(6) -0.1591(3) 0.0570(16) Uani 1 1 d . . .
H14 H 1.2308 0.7476 -0.1635 0.068 Uiso 1 1 calc R . .
C15 C 1.2418(6) 0.5656(7) -0.1914(3) 0.0607(18) Uani 1 1 d . . .
H15 H 1.3192 0.5780 -0.2184 0.073 Uiso 1 1 calc R . .
C16 C 1.1823(6) 0.4471(7) -0.1846(2) 0.0545(16) Uani 1 1 d . . .
H16 H 1.2193 0.3777 -0.2066 0.065 Uiso 1 1 calc R . .
C17 C 1.0675(6) 0.4291(5) -0.1454(2) 0.0403(12) Uani 1 1 d . . .
H17 H 1.0273 0.3471 -0.1406 0.048 Uiso 1 1 calc R . .
C21 C 1.0386(5) 0.3354(4) 0.00114(19) 0.0293(9) Uani 1 1 d . . .
H21A H 0.9875 0.2709 -0.0228 0.035 Uiso 1 1 calc R . .
H21B H 1.1290 0.3565 -0.0199 0.035 Uiso 1 1 calc R . .
C22 C 1.0766(4) 0.2781(4) 0.0605(2) 0.0273(8) Uani 1 1 d . . .
C23 C 1.0054(5) 0.1708(4) 0.0807(2) 0.0382(12) Uani 1 1 d . . .
H23 H 0.9340 0.1319 0.0567 0.046 Uiso 1 1 calc R . .
C24 C 1.0387(6) 0.1204(5) 0.1362(3) 0.0528(15) Uani 1 1 d . . .
H24 H 0.9918 0.0457 0.1493 0.063 Uiso 1 1 calc R . .
C25 C 1.1396(6) 0.1785(6) 0.1724(3) 0.0528(15) Uani 1 1 d . . .
H25 H 1.1580 0.1465 0.2110 0.063 Uiso 1 1 calc R . .
C26 C 1.2131(6) 0.2830(5) 0.1519(2) 0.0436(12) Uani 1 1 d . . .
H26 H 1.2844 0.3219 0.1761 0.052 Uiso 1 1 calc R . .
C27 C 1.1827(5) 0.3313(4) 0.0961(2) 0.0298(9) Uani 1 1 d . . .
H27 H 1.2355 0.4020 0.0818 0.036 Uiso 1 1 calc R . .
C31 C 0.7490(5) 0.4371(5) 0.0346(2) 0.0343(10) Uani 1 1 d . . .
H31A H 0.6768 0.4871 0.0124 0.041 Uiso 1 1 calc R . .
H31B H 0.7311 0.3471 0.0250 0.041 Uiso 1 1 calc R . .
C32 C 0.7171(5) 0.4542(4) 0.09972(19) 0.0266(9) Uani 1 1 d . . .
C33 C 0.5795(5) 0.4925(5) 0.1158(2) 0.0386(11) Uani 1 1 d . . .
H33 H 0.5111 0.5116 0.0858 0.046 Uiso 1 1 calc R . .
C34 C 0.5401(6) 0.5034(6) 0.1750(3) 0.0504(13) Uani 1 1 d . . .
H34 H 0.4457 0.5305 0.1851 0.060 Uiso 1 1 calc R . .
C35 C 0.6380(6) 0.4749(5) 0.2189(2) 0.0467(13) Uani 1 1 d . . .
H35 H 0.6103 0.4805 0.2594 0.056 Uiso 1 1 calc R . .
C36 C 0.7774(6) 0.4381(5) 0.2041(2) 0.0396(11) Uani 1 1 d . . .
H36 H 0.8458 0.4202 0.2343 0.048 Uiso 1 1 calc R . .
C37 C 0.8157(5) 0.4277(4) 0.1445(2) 0.0316(10) Uani 1 1 d . . .
H37 H 0.9106 0.4020 0.1343 0.038 Uiso 1 1 calc R . .

loop_
_atom_site_aniso_label
_atom_site_aniso_U_11
_atom_site_aniso_U_22
_atom_site_aniso_U_33
_atom_site_aniso_U_23
_atom_site_aniso_U_13
_atom_site_aniso_U_12
Hg1 0.02786(8) 0.02287(8) 0.02808(9) -0.00377(6) -0.00404(7) -0.00055(6)
I1 0.0541(2) 0.04384(18) 0.03099(17) -0.00591(14) -0.01373(14) -0.00538(15)
P1 0.0242(5) 0.0220(5) 0.0205(5) -0.0013(4) -0.0013(4) 0.0007(4)
O1 0.0307(16) 0.0307(17) 0.075(3) 0.0120(17) -0.0164(17) 0.0002(15)
O2 0.043(2) 0.0363(19) 0.057(2) 0.0090(17) -0.0107(17) 0.0083(16)
O3 0.0329(17) 0.0373(18) 0.050(2) -0.0088(15) -0.0013(15) -0.0015(15)
N1 0.0234(16) 0.0257(17) 0.0260(17) 0.0029(15) -0.0028(13) 0.0053(16)
C11 0.032(2) 0.036(2) 0.019(2) -0.0032(18) -0.0050(16) 0.0047(18)
C12 0.034(2) 0.040(3) 0.019(2) 0.0032(18) -0.0061(16) 0.0041(18)
C13 0.042(3) 0.044(3) 0.046(3) 0.007(2) -0.001(2) 0.003(2)
C14 0.045(3) 0.066(4) 0.060(4) 0.028(3) 0.005(3) 0.001(3)
C15 0.035(3) 0.104(5) 0.043(3) 0.032(3) 0.004(2) 0.018(3)
C16 0.050(3) 0.088(5) 0.025(3) -0.004(3) 0.001(2) 0.033(3)
C17 0.042(3) 0.052(3) 0.027(2) -0.006(2) -0.0033(19) 0.014(2)
C21 0.033(2) 0.024(2) 0.031(2) -0.0067(16) -0.0030(19) 0.0026(18)
C22 0.0286(19) 0.0207(18) 0.033(2) -0.0020(18) 0.0045(17) 0.0071(15)
C23 0.032(2) 0.024(2) 0.059(3) 0.004(2) 0.009(2) 0.0036(16)
C24 0.052(3) 0.035(3) 0.071(4) 0.026(3) 0.026(3) 0.011(3)
C25 0.054(3) 0.059(3) 0.045(3) 0.021(3) 0.016(3) 0.024(3)
C26 0.048(3) 0.046(3) 0.037(3) 0.002(2) -0.002(2) 0.015(2)
C27 0.033(2) 0.023(2) 0.033(2) -0.0004(17) 0.0032(18) 0.0038(16)
C31 0.026(2) 0.042(3) 0.035(2) -0.005(2) -0.0019(18) -0.0089(19)
C32 0.028(2) 0.0226(19) 0.029(2) -0.0003(17) 0.0030(17) -0.0056(17)
C33 0.025(2) 0.051(3) 0.040(3) 0.000(2) -0.0020(18) 0.001(2)
C34 0.035(3) 0.064(3) 0.052(3) -0.005(3) 0.013(2) 0.005(3)
C35 0.051(3) 0.056(3) 0.033(3) 0.000(2) 0.012(2) -0.001(3)
C36 0.048(3) 0.042(3) 0.028(2) 0.007(2) 0.002(2) 0.004(2)
C37 0.031(2) 0.033(2) 0.031(2) 0.0017(19) 0.0020(17) 0.0069(18)

loop_
_atom_type_symbol
_atom_type_description
_atom_type_scat_dispersion_real
_atom_type_scat_dispersion_imag
_atom_type_scat_source
C C 0.0033 0.0016 'International Tables Vol C Tables 4.2.6.8 and 6.1.1.4'
H H 0.0000 0.0000 'International Tables Vol C Tables 4.2.6.8 and 6.1.1.4'
N N 0.0061 0.0033 'International Tables Vol C Tables 4.2.6.8 and 6.1.1.4'
O O 0.0106 0.0060 'International Tables Vol C Tables 4.2.6.8 and 6.1.1.4'
P P 0.1023 0.0942 'International Tables Vol C Tables 4.2.6.8 and 6.1.1.4'
I I -0.4742 1.8119 'International Tables Vol C Tables 4.2.6.8 and 6.1.1.4'
Hg Hg -2.3894 9.2266 'International Tables Vol C Tables 4.2.6.8 and 6.1.1.4'

loop_
_geom_angle_atom_site_label_1
_geom_angle_atom_site_label_2
_geom_angle_atom_site_label_3
_geom_angle
_geom_angle_site_symmetry_1
_geom_angle_site_symmetry_3
_geom_angle_publ_flag
P1 Hg1 O1 109.73(8) . . ?
P1 Hg1 I1 152.66(3) . . ?
O1 Hg1 I1 94.01(9) . . ?
P1 Hg1 O3 108.25(7) . 4_565 ?
O1 Hg1 O3 69.98(11) . 4_565 ?
I1 Hg1 O3 92.21(7) . 4_565 ?
P1 Hg1 O2 81.84(8) . 4_565 ?
O1 Hg1 O2 112.47(11) . 4_565 ?
I1 Hg1 O2 101.90(8) . 4_565 ?
O3 Hg1 O2 44.57(9) 4_565 4_565 ?
P1 Hg1 O3 72.33(7) . . ?
O1 Hg1 O3 43.71(10) . . ?
I1 Hg1 O3 121.69(6) . . ?
O3 Hg1 O3 102.488(12) 4_565 . ?
O2 Hg1 O3 127.81(11) 4_565 . ?
C31 P1 C21 109.5(2) . . ?
C31 P1 C11 102.2(2) . . ?
C21 P1 C11 104.60(19) . . ?
C31 P1 Hg1 111.66(15) . . ?
C21 P1 Hg1 110.09(14) . . ?
C11 P1 Hg1 118.20(15) . . ?
N1 O1 Hg1 113.2(2) . . ?
N1 O2 Hg1 95.7(2) . 4_465 ?
N1 O3 Hg1 97.7(2) . 4_465 ?
N1 O3 Hg1 81.8(2) . . ?
Hg1 O3 Hg1 171.62(14) 4_465 . ?
O2 N1 O3 120.3(3) . . ?
O2 N1 O1 119.0(4) . . ?
O3 N1 O1 120.6(3) . . ?
C12 C11 P1 115.6(3) . . ?
C13 C12 C17 118.2(5) . . ?
C13 C12 C11 120.3(4) . . ?
C17 C12 C11 121.4(4) . . ?
C14 C13 C12 120.8(5) . . ?
C15 C14 C13 120.2(6) . . ?
C16 C15 C14 120.0(5) . . ?
C15 C16 C17 120.0(5) . . ?
C12 C17 C16 120.7(5) . . ?
C22 C21 P1 115.1(3) . . ?
C27 C22 C23 118.7(4) . . ?
C27 C22 C21 120.9(4) . . ?
C23 C22 C21 120.4(4) . . ?
C22 C23 C24 120.1(5) . . ?
C25 C24 C23 120.5(5) . . ?
C26 C25 C24 119.6(5) . . ?
C25 C26 C27 119.8(5) . . ?
C26 C27 C22 121.2(5) . . ?
C32 C31 P1 120.5(3) . . ?
C33 C32 C37 118.3(4) . . ?
C33 C32 C31 118.0(4) . . ?
C37 C32 C31 123.5(4) . . ?
C34 C33 C32 121.2(5) . . ?
C35 C34 C33 119.9(5) . . ?
C34 C35 C36 120.1(5) . . ?
C35 C36 C37 119.4(5) . . ?
C32 C37 C36 121.0(4) . . ?

loop_
_geom_bond_atom_site_label_1
_geom_bond_atom_site_label_2
_geom_bond_distance
_geom_bond_site_symmetry_2
_geom_bond_publ_flag
Hg1 P1 2.3923(10) . ?
Hg1 O1 2.491(3) . ?
Hg1 I1 2.6137(3) . ?
Hg1 O3 2.817(4) 4_565 ?
Hg1 O2 2.862(4) 4_565 ?
Hg1 O3 3.140(4) . ?
P1 C31 1.829(5) . ?
P1 C21 1.833(4) . ?
P1 C11 1.833(4) . ?
O1 N1 1.266(5) . ?
O2 N1 1.238(5) . ?
O2 Hg1 2.862(4) 4_465 ?
O3 N1 1.245(5) . ?
O3 Hg1 2.817(4) 4_465 ?
C11 C12 1.494(6) . ?
C12 C13 1.395(7) . ?
C12 C17 1.395(7) . ?
C13 C14 1.389(8) . ?
C14 C15 1.380(10) . ?
C15 C16 1.379(10) . ?
C16 C17 1.398(8) . ?
C21 C22 1.511(6) . ?
C22 C27 1.388(6) . ?
C22 C23 1.390(6) . ?
C23 C24 1.392(8) . ?
C24 C25 1.386(9) . ?
C25 C26 1.378(8) . ?
C26 C27 1.388(7) . ?
C31 C32 1.507(6) . ?
C32 C33 1.388(6) . ?
C32 C37 1.391(6) . ?
C33 C34 1.387(7) . ?
C34 C35 1.377(8) . ?
C35 C36 1.392(7) . ?
C36 C37 1.393(7) . ?
